data_4064924
loop_
_publ_author_name
'Safa, Muhieddine'
'Jennings, Michael C.'
'Puddephatt, Richard J.'

_publ_section_title
;
 The Chemistry of [PtMe2(1,2-bis(2-pyridyl)ethane)]: Remarkable Impact of
 an Easily Dissociated Chelate Ligand
;
_journal_issue 21
_journal_name_full Organometallics
_journal_page_first 5625
_journal_paper_doi 10.1021/om200427b
_journal_volume 30
_journal_year 2011
_chemical_formula_moiety 'C14 H44 O6 Pt4, 2(C H4 O)'
_chemical_formula_sum 'C16 H52 O8 Pt4'
_chemical_formula_weight 1152.94
_chemical_name_systematic
; 
 ? 
;
_space_group_IT_number 2
_symmetry_cell_setting triclinic
_symmetry_space_group_name_Hall '-P 1'
_symmetry_space_group_name_H-M 'P -1'
_atom_sites_solution_hydrogens geom
_atom_sites_solution_primary direct
_atom_sites_solution_secondary difmap
_audit_creation_method SHELXL-97
_cell_angle_alpha 70.96(3)
_cell_angle_beta 64.90(3)
_cell_angle_gamma 81.15(3)
_cell_formula_units_Z 1
_cell_length_a 8.7400(17)
_cell_length_b 9.2334(18)
_cell_length_c 9.889(2)
_cell_measurement_reflns_used 3640
_cell_measurement_temperature 150(2)
_cell_measurement_theta_max 27.48
_cell_measurement_theta_min 2.04
_cell_volume 683.0(3)
_computing_cell_refinement 'DENZO-SMN (Otwinowski & Minor, 1997)'
_computing_data_collection 'COLLECT (Nonius, 1997-2001)'
_computing_data_reduction DENZO-SMN
_computing_molecular_graphics 'SHELXTL/PC (Sheldrick, 2001)'
_computing_publication_material SHELXTL/PC
_computing_structure_refinement 'SHELXL-97 (Sheldrick, 1997)'
_computing_structure_solution 'SHELXS-97 (Sheldrick, 1997)'
_diffrn_ambient_temperature 150(2)
_diffrn_measured_fraction_theta_full 0.975
_diffrn_measured_fraction_theta_max 0.975
_diffrn_measurement_device_type 'Nonius Kappa-CCD'
_diffrn_measurement_method '\f scans, and \w scans with \k offsets'
_diffrn_radiation_monochromator graphite
_diffrn_radiation_source 'fine-focus sealed tube'
_diffrn_radiation_type MoK\a
_diffrn_radiation_wavelength 0.71073
_diffrn_reflns_av_R_equivalents 0.052
_diffrn_reflns_av_sigmaI/netI 0.0482
_diffrn_reflns_limit_h_max 11
_diffrn_reflns_limit_h_min -11
_diffrn_reflns_limit_k_max 11
_diffrn_reflns_limit_k_min -11
_diffrn_reflns_limit_l_max 12
_diffrn_reflns_limit_l_min -11
_diffrn_reflns_number 6493
_diffrn_reflns_theta_full 27.48
_diffrn_reflns_theta_max 27.48
_diffrn_reflns_theta_min 2.57
_diffrn_standards_number 0
_exptl_absorpt_coefficient_mu 20.449
_exptl_absorpt_correction_T_max 0.1494
_exptl_absorpt_correction_T_min 0.0709
_exptl_absorpt_correction_type multi-scan
_exptl_absorpt_process_details 'DENZO-SMN (Otwinowski & Minor, 1997)'
_exptl_crystal_colour colourless
_exptl_crystal_density_diffrn 2.803
_exptl_crystal_density_method 'not measured'
_exptl_crystal_description chip
_exptl_crystal_F_000 524
_exptl_crystal_size_max 0.28
_exptl_crystal_size_mid 0.22
_exptl_crystal_size_min 0.15
_refine_diff_density_max 4.351
_refine_diff_density_min -3.299
_refine_diff_density_rms 0.448
_refine_ls_extinction_coef 0.0106(7)
_refine_ls_extinction_expression Fc^*^=kFc[1+0.001xFc^2^\l^3^/sin(2\q)]^-1/4^
_refine_ls_extinction_method SHELXL
_refine_ls_goodness_of_fit_ref 1.069
_refine_ls_hydrogen_treatment constr
_refine_ls_matrix_type full
_refine_ls_number_parameters 136
_refine_ls_number_reflns 3051
_refine_ls_number_restraints 0
_refine_ls_restrained_S_all 1.069
_refine_ls_R_factor_all 0.0505
_refine_ls_R_factor_gt 0.0454
_refine_ls_shift/su_max 0.001
_refine_ls_shift/su_mean 0.000
_refine_ls_structure_factor_coef Fsqd
_refine_ls_weighting_details 'calc w=1/[\s^2^(Fo^2^)+(0.0765P)^2^+6.2028P] where P=(Fo^2^+2Fc^2^)/3'
_refine_ls_weighting_scheme calc
_refine_ls_wR_factor_gt 0.1210
_refine_ls_wR_factor_ref 0.1248
_reflns_number_gt 2691
_reflns_number_total 3051
_reflns_threshold_expression I>2\s(I)
_cod_data_source_file om200427b_si_001.cif
_cod_data_source_block 16
_cod_depositor_comments
;
The following automatic conversions were performed:

'_symmetry_cell_setting' value 'Triclinic' changed to 'triclinic'
according to /home/saulius/struct/CIF-dictionaries/cif_core.dic
dictionary named 'cif_core.dic' version 2.4.1 from 2010-06-29.

Automatic conversion script
Id: cif_fix_values 1715 2011-07-08 13:25:40Z adriana 
;
_cod_original_cell_volume 683.0(2)
_cod_database_code 4064924

loop_
_symmetry_equiv_pos_as_xyz
'x, y, z'
'-x, -y, -z'

loop_
_atom_site_label
_atom_site_type_symbol
_atom_site_fract_x
_atom_site_fract_y
_atom_site_fract_z
_atom_site_U_iso_or_equiv
_atom_site_adp_type
_atom_site_occupancy
_atom_site_symmetry_multiplicity
_atom_site_calc_flag
_atom_site_refinement_flags
Pt1 Pt 0.27140(4) 0.26363(4) 1.23872(4) 0.01611(17) Uani 1 1 d .
Pt2 Pt 0.47370(4) 0.44767(4) 0.86458(4) 0.01345(17) Uani 1 1 d .
O1 O 0.3179(9) 0.5044(9) 1.0884(9) 0.0149(15) Uani 1 1 d .
C2 C 0.1852(12) 0.6144(11) 1.0928(14) 0.023(2) Uani 1 1 d .
H2A H 0.2170 0.7089 1.0985 0.035 Uiso 1 1 calc R
H2B H 0.0825 0.5743 1.1848 0.035 Uiso 1 1 calc R
H2C H 0.1642 0.6363 0.9982 0.035 Uiso 1 1 calc R
O3 O 0.4457(9) 0.2333(8) 1.0105(9) 0.0168(15) Uani 1 1 d .
H3A H 0.5147 0.1613 1.0240 0.025 Uiso 1 1 d .
O4 O 0.5036(9) 0.6724(9) 0.7488(9) 0.0163(14) Uani 1 1 d .
C5 C 0.4692(16) 0.7377(12) 0.6129(13) 0.027(2) Uani 1 1 d .
H5A H 0.5055 0.6658 0.5503 0.040 Uiso 1 1 calc R
H5B H 0.5309 0.8335 0.5512 0.040 Uiso 1 1 calc R
H5C H 0.3477 0.7588 0.6435 0.040 Uiso 1 1 calc R
C11 C 0.1107(17) 0.3041(16) 1.4455(16) 0.036(3) Uani 1 1 d .
H11A H 0.0575 0.2082 1.5212 0.054 Uiso 1 1 calc R
H11B H 0.0233 0.3789 1.4283 0.054 Uiso 1 1 calc R
H11C H 0.1745 0.3447 1.4859 0.054 Uiso 1 1 calc R
C12 C 0.0672(13) 0.2199(15) 1.2102(15) 0.026(2) Uani 1 1 d .
H12A H 0.1009 0.1503 1.1455 0.039 Uiso 1 1 calc R
H12B H 0.0231 0.3161 1.1591 0.039 Uiso 1 1 calc R
H12C H -0.0207 0.1723 1.3125 0.039 Uiso 1 1 calc R
C13 C 0.2677(15) 0.0384(13) 1.3555(15) 0.030(3) Uani 1 1 d .
H13A H 0.1703 -0.0087 1.3628 0.045 Uiso 1 1 calc R
H13B H 0.2589 0.0264 1.4607 0.045 Uiso 1 1 calc R
H13C H 0.3720 -0.0117 1.2996 0.045 Uiso 1 1 calc R
C21 C 0.6268(16) 0.3765(14) 0.6771(14) 0.028(2) Uani 1 1 d .
H21A H 0.6042 0.4387 0.5859 0.042 Uiso 1 1 calc R
H21B H 0.6054 0.2687 0.6979 0.042 Uiso 1 1 calc R
H21C H 0.7449 0.3877 0.6567 0.042 Uiso 1 1 calc R
C22 C 0.2723(13) 0.4231(13) 0.8199(15) 0.024(2) Uani 1 1 d .
H22A H 0.1846 0.4998 0.8516 0.035 Uiso 1 1 calc R
H22B H 0.2264 0.3202 0.8787 0.035 Uiso 1 1 calc R
H22C H 0.3093 0.4376 0.7079 0.035 Uiso 1 1 calc R
O31 O 0.3226(10) 0.0082(8) 0.9455(10) 0.0290(17) Uani 1 1 d .
H31A H 0.3096 0.0927 0.9643 0.043 Uiso 1 1 calc R
C32 C 0.248(2) 0.0170(15) 0.8409(17) 0.043(3) Uani 1 1 d .
H32A H 0.1937 -0.0800 0.8701 0.065 Uiso 1 1 calc R
H32B H 0.3359 0.0368 0.7346 0.065 Uiso 1 1 calc R
H32C H 0.1638 0.1005 0.8455 0.065 Uiso 1 1 calc R

loop_
_atom_site_aniso_label
_atom_site_aniso_U_11
_atom_site_aniso_U_22
_atom_site_aniso_U_33
_atom_site_aniso_U_23
_atom_site_aniso_U_13
_atom_site_aniso_U_12
Pt1 0.0110(2) 0.0153(2) 0.0185(2) -0.00454(16) -0.00301(16) -0.00015(14)
Pt2 0.0111(2) 0.0152(2) 0.0158(2) -0.00624(15) -0.00618(16) 0.00112(14)
O1 0.004(3) 0.021(4) 0.022(4) -0.012(3) -0.006(3) 0.006(3)
C2 0.014(4) 0.015(4) 0.038(6) -0.007(4) -0.010(4) 0.003(4)
O3 0.010(3) 0.015(3) 0.021(4) -0.004(3) -0.003(3) 0.000(3)
O4 0.015(3) 0.022(3) 0.015(3) -0.005(3) -0.008(3) -0.001(3)
C5 0.044(7) 0.017(5) 0.027(6) 0.002(4) -0.027(5) -0.004(5)
C11 0.025(6) 0.035(7) 0.039(7) -0.025(6) 0.007(5) -0.004(5)
C12 0.008(4) 0.040(6) 0.034(6) -0.015(5) -0.009(4) -0.002(4)
C13 0.021(5) 0.021(5) 0.032(6) 0.007(5) -0.005(5) -0.005(4)
C21 0.031(6) 0.028(6) 0.031(6) -0.017(5) -0.015(5) 0.008(5)
C22 0.015(5) 0.028(5) 0.043(7) -0.017(5) -0.023(5) 0.008(4)
O31 0.035(4) 0.022(4) 0.042(5) -0.016(3) -0.023(4) 0.004(3)
C32 0.060(9) 0.034(7) 0.048(8) -0.006(6) -0.037(7) -0.002(6)

loop_
_atom_type_symbol
_atom_type_description
_atom_type_scat_dispersion_real
_atom_type_scat_dispersion_imag
_atom_type_scat_source
C C 0.0033 0.0016 'International Tables Vol C Tables 4.2.6.8 and 6.1.1.4'
H H 0.0000 0.0000 'International Tables Vol C Tables 4.2.6.8 and 6.1.1.4'
O O 0.0106 0.0060 'International Tables Vol C Tables 4.2.6.8 and 6.1.1.4'
Pt Pt -1.7033 8.3905 'International Tables Vol C Tables 4.2.6.8 and 6.1.1.4'

loop_
_geom_angle_atom_site_label_1
_geom_angle_atom_site_label_2
_geom_angle_atom_site_label_3
_geom_angle
_geom_angle_site_symmetry_1
_geom_angle_site_symmetry_3
C13 Pt1 C12 85.6(5) . .
C13 Pt1 C11 88.4(6) . .
C12 Pt1 C11 88.9(6) . .
C13 Pt1 O4 98.8(4) . 2_667
C12 Pt1 O4 175.1(4) . 2_667
C11 Pt1 O4 93.3(5) . 2_667
C13 Pt1 O3 94.6(4) . .
C12 Pt1 O3 91.8(4) . .
C11 Pt1 O3 176.9(4) . .
O4 Pt1 O3 85.8(3) 2_667 .
C13 Pt1 O1 171.0(4) . .
C12 Pt1 O1 99.8(4) . .
C11 Pt1 O1 98.8(4) . .
O4 Pt1 O1 75.5(3) 2_667 .
O3 Pt1 O1 78.1(3) . .
O3 Pt2 O4 170.1(3) . .
O3 Pt2 C21 92.6(4) . .
O4 Pt2 C21 95.0(4) . .
O3 Pt2 C22 90.9(4) . .
O4 Pt2 C22 95.6(4) . .
C21 Pt2 C22 88.5(5) . .
O3 Pt2 O1 93.2(3) . 2_667
O4 Pt2 O1 79.9(3) . 2_667
C21 Pt2 O1 94.5(4) . 2_667
C22 Pt2 O1 174.8(3) . 2_667
O3 Pt2 O1 81.8(3) . .
O4 Pt2 O1 90.1(3) . .
C21 Pt2 O1 173.3(4) . .
C22 Pt2 O1 95.4(4) . .
O1 Pt2 O1 82.1(3) 2_667 .
C2 O1 Pt2 118.2(6) . 2_667
C2 O1 Pt1 122.1(6) . .
Pt2 O1 Pt1 98.7(3) 2_667 .
C2 O1 Pt2 118.8(7) . .
Pt2 O1 Pt2 97.9(3) 2_667 .
Pt1 O1 Pt2 96.0(3) . .
O1 C2 H2A 109.5 . .
O1 C2 H2B 109.5 . .
H2A C2 H2B 109.5 . .
O1 C2 H2C 109.5 . .
H2A C2 H2C 109.5 . .
H2B C2 H2C 109.5 . .
Pt2 O3 Pt1 103.5(3) . .
Pt2 O3 H3A 133.1(6) . .
Pt1 O3 H3A 109.1(6) . .
C5 O4 Pt2 121.7(6) . .
C5 O4 Pt1 121.2(6) . 2_667
Pt2 O4 Pt1 105.3(3) . 2_667
O4 C5 H5A 109.5 . .
O4 C5 H5B 109.5 . .
H5A C5 H5B 109.5 . .
O4 C5 H5C 109.5 . .
H5A C5 H5C 109.5 . .
H5B C5 H5C 109.5 . .
Pt1 C11 H11A 109.5 . .
Pt1 C11 H11B 109.5 . .
H11A C11 H11B 109.5 . .
Pt1 C11 H11C 109.5 . .
H11A C11 H11C 109.5 . .
H11B C11 H11C 109.5 . .
Pt1 C12 H12A 109.5 . .
Pt1 C12 H12B 109.5 . .
H12A C12 H12B 109.5 . .
Pt1 C12 H12C 109.5 . .
H12A C12 H12C 109.5 . .
H12B C12 H12C 109.5 . .
Pt1 C13 H13A 109.5 . .
Pt1 C13 H13B 109.5 . .
H13A C13 H13B 109.5 . .
Pt1 C13 H13C 109.5 . .
H13A C13 H13C 109.5 . .
H13B C13 H13C 109.5 . .
Pt2 C21 H21A 109.5 . .
Pt2 C21 H21B 109.5 . .
H21A C21 H21B 109.5 . .
Pt2 C21 H21C 109.5 . .
H21A C21 H21C 109.5 . .
H21B C21 H21C 109.5 . .
Pt2 C22 H22A 109.5 . .
Pt2 C22 H22B 109.5 . .
H22A C22 H22B 109.5 . .
Pt2 C22 H22C 109.5 . .
H22A C22 H22C 109.5 . .
H22B C22 H22C 109.5 . .
C32 O31 H31A 109.5 . .
O31 C32 H32A 109.5 . .
O31 C32 H32B 109.5 . .
H32A C32 H32B 109.5 . .
O31 C32 H32C 109.5 . .
H32A C32 H32C 109.5 . .
H32B C32 H32C 109.5 . .

loop_
_geom_bond_atom_site_label_1
_geom_bond_atom_site_label_2
_geom_bond_distance
_geom_bond_site_symmetry_2
Pt1 C13 2.020(11) .
Pt1 C12 2.037(10) .
Pt1 C11 2.048(12) .
Pt1 O4 2.200(7) 2_667
Pt1 O3 2.204(8) .
Pt1 O1 2.220(8) .
Pt2 O3 2.011(7) .
Pt2 O4 2.012(7) .
Pt2 C21 2.019(12) .
Pt2 C22 2.048(9) .
Pt2 O1 2.198(7) 2_667
Pt2 O1 2.238(8) .
O1 C2 1.415(12) .
O1 Pt2 2.198(7) 2_667
C2 H2A 0.9800 .
C2 H2B 0.9800 .
C2 H2C 0.9800 .
O3 H3A 0.843(7) .
O4 C5 1.420(12) .
O4 Pt1 2.200(7) 2_667
C5 H5A 0.9800 .
C5 H5B 0.9800 .
C5 H5C 0.9800 .
C11 H11A 0.9800 .
C11 H11B 0.9800 .
C11 H11C 0.9800 .
C12 H12A 0.9800 .
C12 H12B 0.9800 .
C12 H12C 0.9800 .
C13 H13A 0.9800 .
C13 H13B 0.9800 .
C13 H13C 0.9800 .
C21 H21A 0.9800 .
C21 H21B 0.9800 .
C21 H21C 0.9800 .
C22 H22A 0.9800 .
C22 H22B 0.9800 .
C22 H22C 0.9800 .
O31 C32 1.412(14) .
O31 H31A 0.8400 .
C32 H32A 0.9800 .
C32 H32B 0.9800 .
C32 H32C 0.9800 .

loop_
_geom_hbond_atom_site_label_D
_geom_hbond_atom_site_label_H
_geom_hbond_atom_site_label_A
_geom_hbond_distance_DH
_geom_hbond_distance_HA
_geom_hbond_distance_DA
_geom_hbond_angle_DHA
_geom_hbond_site_symmetry_A
O3 H3A O31 0.843(7) 1.984(8) 2.827(10) 179.6(6) 2_657
O31 H31A O3 0.84 2.15 2.835(10) 138.4 .

loop_
_geom_torsion_atom_site_label_1
_geom_torsion_atom_site_label_2
_geom_torsion_atom_site_label_3
_geom_torsion_atom_site_label_4
_geom_torsion
_geom_torsion_site_symmetry_1
_geom_torsion_site_symmetry_4
C12 Pt1 O1 C2 44.8(9) . .
C11 Pt1 O1 C2 -45.6(9) . .
O4 Pt1 O1 C2 -136.8(8) 2_667 .
O3 Pt1 O1 C2 134.5(8) . .
C12 Pt1 O1 Pt2 176.1(4) . 2_667
C11 Pt1 O1 Pt2 85.7(5) . 2_667
O4 Pt1 O1 Pt2 -5.4(2) 2_667 2_667
O3 Pt1 O1 Pt2 -94.1(3) . 2_667
C12 Pt1 O1 Pt2 -84.9(4) . .
C11 Pt1 O1 Pt2 -175.3(4) . .
O4 Pt1 O1 Pt2 93.5(3) 2_667 .
O3 Pt1 O1 Pt2 4.9(2) . .
O3 Pt2 O1 C2 -137.1(7) . .
O4 Pt2 O1 C2 48.7(7) . .
C22 Pt2 O1 C2 -47.0(8) . .
O1 Pt2 O1 C2 128.4(8) 2_667 .
O3 Pt2 O1 Pt2 94.4(3) . 2_667
O4 Pt2 O1 Pt2 -79.8(3) . 2_667
C22 Pt2 O1 Pt2 -175.4(4) . 2_667
O1 Pt2 O1 Pt2 0.0 2_667 2_667
O3 Pt2 O1 Pt1 -5.3(2) . .
O4 Pt2 O1 Pt1 -179.4(2) . .
C22 Pt2 O1 Pt1 84.9(4) . .
O1 Pt2 O1 Pt1 -99.7(3) 2_667 .
C21 Pt2 O3 Pt1 -178.4(4) . .
C22 Pt2 O3 Pt1 -89.9(4) . .
O1 Pt2 O3 Pt1 87.0(3) 2_667 .
O1 Pt2 O3 Pt1 5.4(2) . .
C13 Pt1 O3 Pt2 179.9(4) . .
C12 Pt1 O3 Pt2 94.1(5) . .
O4 Pt1 O3 Pt2 -81.6(3) 2_667 .
O1 Pt1 O3 Pt2 -5.5(3) . .
C21 Pt2 O4 C5 55.5(9) . .
C22 Pt2 O4 C5 -33.4(9) . .
O1 Pt2 O4 C5 149.2(9) 2_667 .
O1 Pt2 O4 C5 -128.9(8) . .
C21 Pt2 O4 Pt1 -87.6(4) . 2_667
C22 Pt2 O4 Pt1 -176.6(4) . 2_667
O1 Pt2 O4 Pt1 6.0(3) 2_667 2_667
O1 Pt2 O4 Pt1 88.0(3) . 2_667
